data_2108138
loop_
_publ_author_name
'Chuang, Yu-Chun'
'Sheu, Chou-Fu'
'Lee, Gene-Hsiang'
'Chen, Yu-Sheng'
'Wang, Yu'

_publ_section_title
;
 Charge density studies of 3<i>d</i> metal (Ni/Cu) complexes with a
 non-innocent ligand
;
_journal_issue 4
_journal_name_full 'Acta Crystallographica Section B'
_journal_page_first 634
_journal_page_last 642
_journal_paper_doi 10.1107/S2052520617007119
_journal_volume 73
_journal_year 2017
_chemical_formula_sum 'C13 H6 N5 Ni S4'
_chemical_formula_weight 419.18
_space_group_IT_number 14
_symmetry_cell_setting monoclinic
_symmetry_space_group_name_Hall '-P 2ybc'
_symmetry_space_group_name_H-M 'P 1 21/c 1'
_atom_sites_solution_hydrogens geom
_atom_sites_solution_primary direct
_atom_sites_solution_secondary difmap
_audit_creation_method SHELXL-97
_cell_angle_alpha 90.00
_cell_angle_beta 116.6060(10)
_cell_angle_gamma 90.00
_cell_formula_units_Z 4
_cell_length_a 16.0654(5)
_cell_length_b 6.3464(2)
_cell_length_c 17.0333(5)
_cell_measurement_reflns_used 277512
_cell_measurement_temperature 15(2)
_cell_measurement_theta_max 42.24
_cell_measurement_theta_min 1.40
_cell_volume 1552.77(8)
_computing_molecular_graphics 'Bruker SHELXTL'
_computing_publication_material 'Bruker SHELXTL'
_computing_structure_refinement 'SHELXL-97 (Sheldrick, 2008)'
_computing_structure_solution 'SHELXS-97 (Sheldrick, 2008)'
_diffrn_ambient_temperature 15(2)
_diffrn_measured_fraction_theta_full 0.876
_diffrn_measured_fraction_theta_max 0.876
_diffrn_measurement_device_type 'APEX II CCD detector'
_diffrn_radiation_monochromator DCM
_diffrn_radiation_source Synchrotron
_diffrn_radiation_wavelength 0.41328
_diffrn_reflns_av_R_equivalents 0.0525
_diffrn_reflns_av_sigmaI/netI 0.0244
_diffrn_reflns_limit_h_max 50
_diffrn_reflns_limit_h_min -48
_diffrn_reflns_limit_k_max 19
_diffrn_reflns_limit_k_min -19
_diffrn_reflns_limit_l_max 31
_diffrn_reflns_limit_l_min -50
_diffrn_reflns_number 276927
_diffrn_reflns_theta_full 42.24
_diffrn_reflns_theta_max 42.24
_diffrn_reflns_theta_min 1.40
_exptl_absorpt_coefficient_mu 0.400
_exptl_absorpt_correction_T_max 0.9649
_exptl_absorpt_correction_T_min 0.9207
_exptl_crystal_colour black
_exptl_crystal_density_diffrn 1.793
_exptl_crystal_density_method 'not measured'
_exptl_crystal_description block
_exptl_crystal_F_000 844
_exptl_crystal_size_max 0.21
_exptl_crystal_size_mid 0.19
_exptl_crystal_size_min 0.09
_refine_diff_density_max 1.157
_refine_diff_density_min -2.762
_refine_ls_extinction_method none
_refine_ls_goodness_of_fit_ref 1.019
_refine_ls_hydrogen_treatment mixed
_refine_ls_matrix_type full
_refine_ls_number_parameters 232
_refine_ls_number_reflns 49058
_refine_ls_number_restraints 0
_refine_ls_restrained_S_all 1.019
_refine_ls_R_factor_all 0.0286
_refine_ls_R_factor_gt 0.0229
_refine_ls_shift/su_max 0.015
_refine_ls_shift/su_mean 0.001
_refine_ls_structure_factor_coef Fsqd
_refine_ls_weighting_details 'calc w=1/[\s^2^(Fo^2^)+(0.0288P)^2^+0.0769P] where P=(Fo^2^+2Fc^2^)/3'
_refine_ls_weighting_scheme calc
_refine_ls_wR_factor_gt 0.0599
_refine_ls_wR_factor_ref 0.0623
_reflns_number_gt 42535
_reflns_number_total 49058
_reflns_threshold_expression >2sigma(I)
_cod_data_source_file lc5076sup1.cif
_cod_data_source_block CCDC_1544719
_cod_original_sg_symbol_H-M 'P 21/c'
_cod_database_code 2108138

loop_
_symmetry_equiv_pos_as_xyz
'x, y, z'
'-x, y+1/2, -z+1/2'
'-x, -y, -z'
'x, -y-1/2, z-1/2'

loop_
_atom_site_type_symbol
_atom_site_label
_atom_site_fract_x
_atom_site_fract_y
_atom_site_fract_z
_atom_site_U_iso_or_equiv
_atom_site_adp_type
_atom_site_calc_flag
_atom_site_occupancy
_atom_site_symmetry_multiplicity
Ni Ni1 0.6335340(10) 0.513951(3) 0.5039870(10) 0.00350000 Uani d 1 1
S S1 0.718564(3) 0.792403(8) 0.544859(3) 0.004960(10) Uani d 1 1
S S2 0.712721(3) 0.359276(8) 0.627322(3) 0.005090(10) Uani d 1 1
S S3 0.547916(3) 0.675608(8) 0.383834(4) 0.005300(10) Uani d 1 1
S S4 0.551424(3) 0.231606(8) 0.463015(3) 0.004960(10) Uani d 1 1
N N1 0.925259(15) 1.01380(3) 0.729738(15) 0.00997(2) Uani d 1 1
N N2 0.907187(14) 0.45322(3) 0.848649(13) 0.00931(2) Uani d 1 1
N N3 0.335054(14) 0.59094(3) 0.173195(13) 0.00918(2) Uani d 1 1
N N4 0.338677(13) 0.03297(3) 0.265198(13) 0.00865(2) Uani d 1 1
N N5 0.799300(11) 0.42247(3) 0.414799(11) 0.00674(2) Uani d 1 1
C C1 0.799372(12) 0.73248(3) 0.649993(12) 0.00545(2) Uani d 1 1
C C2 0.796234(12) 0.54209(3) 0.687055(12) 0.00547(2) Uani d 1 1
C C3 0.868884(13) 0.88636(3) 0.695574(13) 0.00677(2) Uani d 1 1
C C4 0.858835(13) 0.49211(3) 0.775762(13) 0.00657(2) Uani d 1 1
C C5 0.465910(12) 0.49175(3) 0.325513(12) 0.00546(2) Uani d 1 1
C C6 0.467465(12) 0.29433(3) 0.360625(12) 0.00537(2) Uani d 1 1
C C7 0.394167(13) 0.54723(3) 0.241303(13) 0.00644(2) Uani d 1 1
C C8 0.397552(13) 0.14498(3) 0.310349(13) 0.00635(2) Uani d 1 1
C C9 0.833795(14) 0.61461(3) 0.414109(14) 0.00737(2) Uani d 1 1
C C10 0.905744(14) 0.69261(3) 0.489726(14) 0.00736(2) Uani d 1 1
C C11 0.940612(14) 0.56947(3) 0.565358(14) 0.00723(2) Uani d 1 1
C C12 0.903043(14) 0.37080(3) 0.563884(14) 0.00740(2) Uani d 1 1
C C13 0.830829(14) 0.29974(3) 0.486645(14) 0.00728(2) Uani d 1 1
H H5 0.7527(8) 0.3743(18) 0.3677(7) 0.042(3) Uiso d 1 1
H H9 0.8058(6) 0.6874(13) 0.3606(5) 0.0152(18) Uiso d 1 1
H H10 0.9320(6) 0.8242(14) 0.4883(5) 0.0159(18) Uiso d 1 1
H H11 0.9899(6) 0.6206(14) 0.6198(5) 0.0158(18) Uiso d 1 1
H H12 0.9253(6) 0.2835(14) 0.6145(5) 0.0152(18) Uiso d 1 1
H H13 0.8002(6) 0.1708(15) 0.4788(6) 0.021(2) Uiso d 1 1

loop_
_atom_site_aniso_label
_atom_site_aniso_U_11
_atom_site_aniso_U_22
_atom_site_aniso_U_33
_atom_site_aniso_U_12
_atom_site_aniso_U_13
_atom_site_aniso_U_23
Ni1 0.00306000 0.00355000 0.003190(10) -0.00019000 0.00077000 0.00003000
S1 0.004620(10) 0.004440(10) 0.004340(10) -0.000540(10) 0.000690(10) 0.000440(10)
S2 0.004950(10) 0.004680(10) 0.004340(10) -0.000730(10) 0.000930(10) 0.000540(10)
S3 0.004890(10) 0.004450(10) 0.004750(10) -0.000760(10) 0.000540(10) 0.000600(10)
S4 0.004670(10) 0.004250(10) 0.004370(10) -0.000450(10) 0.000620(10) 0.000430(10)
N1 0.00922(5) 0.00870(5) 0.00902(5) -0.00378(4) 0.00143(4) -0.00174(4)
N2 0.00963(5) 0.01031(5) 0.00505(4) 0.00198(4) 0.00067(3) 0.00092(4)
N3 0.00812(4) 0.01050(5) 0.00566(4) 0.00231(4) 0.00017(3) 0.00117(4)
N4 0.00789(4) 0.00780(4) 0.00748(5) -0.00275(3) 0.00098(3) -0.00142(4)
N5 0.00632(3) 0.00698(4) 0.00541(4) -0.00103(3) 0.00129(3) -0.00037(3)
C1 0.00514(4) 0.00509(4) 0.00479(4) -0.00068(3) 0.00103(3) -0.00003(3)
C2 0.00531(4) 0.00542(4) 0.00445(4) -0.00031(3) 0.00109(3) 0.00026(3)
C3 0.00622(4) 0.00612(4) 0.00611(5) -0.00147(3) 0.00111(3) -0.00064(3)
C4 0.00641(4) 0.00703(4) 0.00464(4) 0.00051(3) 0.00101(3) 0.00036(3)
C5 0.00497(4) 0.00511(4) 0.00477(4) -0.00025(3) 0.00080(3) 0.00036(3)
C6 0.00495(3) 0.00485(4) 0.00489(4) -0.00054(3) 0.00095(3) 0.00001(3)
C7 0.00581(4) 0.00660(4) 0.00495(4) 0.00063(3) 0.00067(3) 0.00052(3)
C8 0.00581(4) 0.00584(4) 0.00582(4) -0.00123(3) 0.00119(3) -0.00070(3)
C9 0.00731(4) 0.00741(5) 0.00588(5) -0.00086(4) 0.00161(4) 0.00088(4)
C10 0.00720(4) 0.00672(4) 0.00677(5) -0.00133(3) 0.00189(4) 0.00026(4)
C11 0.00650(4) 0.00779(5) 0.00578(5) -0.00098(3) 0.00130(4) -0.00015(4)
C12 0.00725(4) 0.00752(5) 0.00608(5) -0.00023(4) 0.00178(4) 0.00112(4)
C13 0.00736(4) 0.00633(4) 0.00701(5) -0.00105(3) 0.00221(4) 0.00036(4)

loop_
_atom_type_symbol
_atom_type_description
_atom_type_scat_dispersion_real
_atom_type_scat_dispersion_imag
_atom_type_scat_source
C C -0.0020 0.0005 'International Tables Vol C Tables 4.2.6.8 and 6.1.1.4'
H H 0.0000 0.0000 'International Tables Vol C Tables 4.2.6.8 and 6.1.1.4'
N N -0.0030 0.0010 'International Tables Vol C Tables 4.2.6.8 and 6.1.1.4'
S S 0.0366 0.0409 'International Tables Vol C Tables 4.2.6.8 and 6.1.1.4'
Ni Ni 0.1862 0.4106 'International Tables Vol C Tables 4.2.6.8 and 6.1.1.4'

loop_
_geom_angle_atom_site_label_1
_geom_angle_atom_site_label_2
_geom_angle_atom_site_label_3
_geom_angle
S2 Ni1 S3 176.170(2)
S2 Ni1 S4 86.848(3)
S3 Ni1 S4 92.916(3)
S2 Ni1 S1 92.687(3)
S3 Ni1 S1 87.639(3)
S4 Ni1 S1 178.569(2)
C1 S1 Ni1 103.263(6)
C2 S2 Ni1 103.533(7)
C5 S3 Ni1 103.068(7)
C6 S4 Ni1 103.107(7)
C9 N5 C13 123.100(17)
C2 C1 C3 122.250(17)
C2 C1 S1 120.465(13)
C3 C1 S1 117.283(14)
C1 C2 C4 121.908(17)
C1 C2 S2 120.038(14)
C4 C2 S2 118.021(14)
N1 C3 C1 177.50(2)
N2 C4 C2 177.56(2)
C6 C5 C7 120.591(16)
C6 C5 S3 120.514(14)
C7 C5 S3 118.865(14)
C5 C6 C8 119.051(16)
C5 C6 S4 120.393(13)
C8 C6 S4 120.554(14)
N3 C7 C5 179.09(2)
N4 C8 C6 175.63(2)
N5 C9 C10 119.615(19)
C9 C10 C11 118.934(19)
C10 C11 C12 119.991(18)
C13 C12 C11 118.964(19)
N5 C13 C12 119.391(18)

loop_
_geom_bond_atom_site_label_1
_geom_bond_atom_site_label_2
_geom_bond_distance
Ni1 S2 2.1451
Ni1 S3 2.1475
Ni1 S4 2.1479
Ni1 S1 2.1498
S1 C1 1.71886(19)
S2 C2 1.72008(19)
S3 C5 1.70641(18)
S4 C6 1.70658(18)
N1 C3 1.1580(3)
N2 C4 1.1584(3)
N3 C7 1.1567(3)
N4 C8 1.1575(2)
N5 C9 1.3416(3)
N5 C13 1.3438(3)
C1 C2 1.3746(3)
C1 C3 1.4237(2)
C2 C4 1.4262(3)
C5 C6 1.3837(3)
C5 C7 1.4245(3)
C6 C8 1.4254(2)
C9 C10 1.3808(3)
C10 C11 1.3920(3)
C11 C12 1.3932(3)
C12 C13 1.3831(3)

_cod_database_fobs_code 2108138
